data_7710200
loop_
_publ_author_name
'Wang, Te'
'Yao, Binling'
'Guo, Zhilin'
'Chang, Xiaoyong'
'Deng, Yi-Fei'
'Zhang, Yuan-Zhu'

_publ_section_title
;
 Self-assembly of Ni(ii) metallacycles (a square and a triangle) supported
 by tetrazine radical bridges
;
_journal_name_full 'Dalton Transactions'
_journal_paper_doi 10.1039/D2DT00221C
_journal_year 2022
_chemical_formula_moiety 'C93 H63 Cl3 N42 Ni3, 9.294(O), 1.301(C O)'
_chemical_formula_sum 'C94.3 H63 Cl3 N42 Ni3 O10.6'
_chemical_formula_weight 2236.48
_space_group_crystal_system trigonal
_space_group_IT_number 148
_space_group_name_Hall '-R 3'
_space_group_name_H-M_alt 'R -3 :H'
_atom_sites_solution_hydrogens geom
_atom_sites_solution_primary iterative
_audit_creation_date 2022-01-11
_audit_creation_method
;
Olex2 1.3
(compiled 2020.11.12 svn.r5f609507 for OlexSys, GUI svn.r6408)
;
_audit_update_record
;
2022-01-11 deposited with the CCDC.	2022-04-18 downloaded from the CCDC.
;
_cell_angle_alpha 90
_cell_angle_beta 90
_cell_angle_gamma 120
_cell_formula_units_Z 6
_cell_length_a 19.7747(6)
_cell_length_b 19.7747(6)
_cell_length_c 48.334(2)
_cell_measurement_reflns_used 9941
_cell_measurement_temperature 100.0
_cell_measurement_theta_max 65.01
_cell_measurement_theta_min 2.74
_cell_volume 16368.3(10)
_computing_molecular_graphics 'Olex2 1.3 (Dolomanov et al., 2009)'
_computing_publication_material 'Olex2 1.3 (Dolomanov et al., 2009)'
_computing_structure_refinement 'SHELXL 2014/7 (Sheldrick, 2015)'
_computing_structure_solution 'olex2.solve 1.3 (Bourhis et al., 2015)'
_diffrn_ambient_temperature 100.0
_diffrn_measured_fraction_theta_full 0.980
_diffrn_measured_fraction_theta_max 0.980
_diffrn_measurement_device_type 'Bruker APEX-II CCD'
_diffrn_measurement_method '\f and \w scans'
_diffrn_radiation_type CuK\a
_diffrn_radiation_wavelength 1.54178
_diffrn_reflns_av_R_equivalents 0.0990
_diffrn_reflns_av_unetI/netI 0.0632
_diffrn_reflns_Laue_measured_fraction_full 0.980
_diffrn_reflns_Laue_measured_fraction_max 0.980
_diffrn_reflns_limit_h_max 23
_diffrn_reflns_limit_h_min -20
_diffrn_reflns_limit_k_max 23
_diffrn_reflns_limit_k_min -22
_diffrn_reflns_limit_l_max 54
_diffrn_reflns_limit_l_min -56
_diffrn_reflns_number 41376
_diffrn_reflns_point_group_measured_fraction_full 0.980
_diffrn_reflns_point_group_measured_fraction_max 0.980
_diffrn_reflns_theta_full 65.267
_diffrn_reflns_theta_max 65.267
_diffrn_reflns_theta_min 2.737
_diffrn_standards_number 0
_exptl_absorpt_coefficient_mu 1.906
_exptl_absorpt_correction_type none
_exptl_crystal_colour 'dull brownish black'
_exptl_crystal_colour_lustre dull
_exptl_crystal_colour_modifier brownish
_exptl_crystal_colour_primary black
_exptl_crystal_density_diffrn 1.361
_exptl_crystal_description block
_exptl_crystal_F_000 6855
_exptl_crystal_size_max 0.179
_exptl_crystal_size_mid 0.123
_exptl_crystal_size_min 0.069
_refine_diff_density_max 0.611
_refine_diff_density_min -0.536
_refine_diff_density_rms 0.091
_refine_ls_extinction_coef 0.00056(6)
_refine_ls_extinction_expression Fc^*^=kFc[1+0.001xFc^2^\l^3^/sin(2\q)]^-1/4^
_refine_ls_extinction_method 'SHELXL-2014/7 (Sheldrick 2014'
_refine_ls_goodness_of_fit_ref 1.081
_refine_ls_hydrogen_treatment constr
_refine_ls_matrix_type full
_refine_ls_number_parameters 498
_refine_ls_number_reflns 6123
_refine_ls_number_restraints 0
_refine_ls_restrained_S_all 1.081
_refine_ls_R_factor_all 0.0946
_refine_ls_R_factor_gt 0.0789
_refine_ls_shift/su_max 0.001
_refine_ls_shift/su_mean 0.000
_refine_ls_structure_factor_coef Fsqd
_refine_ls_weighting_details 'w=1/[\s^2^(Fo^2^)+(0.1852P)^2^+0.9493P] where P=(Fo^2^+2Fc^2^)/3'
_refine_ls_weighting_scheme calc
_refine_ls_wR_factor_gt 0.2375
_refine_ls_wR_factor_ref 0.2548
_reflns_Friedel_coverage 0.000
_reflns_number_gt 4601
_reflns_number_total 6123
_reflns_threshold_expression 'I > 2\s(I)'
_cod_data_source_file d2dt00221c2.cif
_cod_data_source_block ni3
_cod_original_cell_volume 16368.2(12)
_cod_original_sg_symbol_H-M 'R -3'
_cod_original_formula_sum 'C94.30 H63 Cl3 N42 Ni3 O10.60'
_cod_database_code 7710200
_shelx_shelxl_version_number 2014/7
_shelx_space_group_comment
;
The symmetry employed for this shelxl refinement is uniquely defined
by the following loop, which should always be used as a source of
symmetry information in preference to the above space-group names.
They are only intended as comments.
;
_shelx_estimated_absorpt_t_max 0.880
_shelx_estimated_absorpt_t_min 0.727
_olex2_refinement_description
;
1. Fixed Uiso
 At 1.2 times of:
  All C(H) groups
2. Others
 Sof(O6)=1-FVAR(1)
 Sof(O1)=0.33333*(1-FVAR(2))
 Sof(O4)=Sof(C32)=FVAR(1)
 Sof(O5)=1-FVAR(2)
 Sof(O3)=FVAR(2)
3.a Aromatic/amide H refined with riding coordinates:
 C9(H9), C8(H8), C1(H1), C5(H5), C26(H26), C3(H3), C20(H20), C4(H4), C21(H21),
 C2(H2), C12(H12), C22(H22), C29(H29), C13(H13), C23(H23), C16(H16), C28(H28),
 C24(H24), C19(H19), C18(H18), C17(H17)
;
_olex2_submission_special_instructions 'No special instructions were received'

loop_
_space_group_symop_operation_xyz
'x, y, z'
'-y, x-y, z'
'-x+y, -x, z'
'x+2/3, y+1/3, z+1/3'
'-y+2/3, x-y+1/3, z+1/3'
'-x+y+2/3, -x+1/3, z+1/3'
'x+1/3, y+2/3, z+2/3'
'-y+1/3, x-y+2/3, z+2/3'
'-x+y+1/3, -x+2/3, z+2/3'
'-x, -y, -z'
'y, -x+y, -z'
'x-y, x, -z'
'-x+2/3, -y+1/3, -z+1/3'
'y+2/3, -x+y+1/3, -z+1/3'
'x-y+2/3, x+1/3, -z+1/3'
'-x+1/3, -y+2/3, -z+2/3'
'y+1/3, -x+y+2/3, -z+2/3'
'x-y+1/3, x+2/3, -z+2/3'

loop_
_atom_site_label
_atom_site_type_symbol
_atom_site_fract_x
_atom_site_fract_y
_atom_site_fract_z
_atom_site_U_iso_or_equiv
_atom_site_adp_type
_atom_site_occupancy
_atom_site_site_symmetry_order
_atom_site_calc_flag
_atom_site_refinement_flags_posn
_atom_site_refinement_flags_adp
_atom_site_refinement_flags_occupancy
_atom_site_disorder_assembly
_atom_site_disorder_group
Ni1 Ni 0.50095(4) 0.11841(4) 0.72607(2) 0.0562(3) Uani 1 1 d . . . . .
Cl1 Cl 0.18049(7) 0.01632(9) 0.73872(3) 0.0947(5) Uani 1 1 d . . . . .
N10 N 0.51958(17) 0.21632(18) 0.68002(6) 0.0545(7) Uani 1 1 d . . . . .
N4 N 0.56441(18) 0.37893(19) 0.72258(6) 0.0561(7) Uani 1 1 d . . . . .
N12 N 0.49165(17) 0.13769(18) 0.68330(6) 0.0556(7) Uani 1 1 d . . . . .
N11 N 0.59422(19) 0.46178(19) 0.76856(6) 0.0578(8) Uani 1 1 d . . . . .
N3 N 0.55981(18) 0.33735(18) 0.69892(6) 0.0552(7) Uani 1 1 d . . . . .
N1 N 0.49933(18) 0.22015(18) 0.72632(6) 0.0562(7) Uani 1 1 d . . . . .
N13 N 0.5455(2) 0.38271(19) 0.76926(6) 0.0607(8) Uani 1 1 d . . . . .
N2 N 0.50604(19) 0.26231(19) 0.74991(6) 0.0592(8) Uani 1 1 d . . . . .
N9 N 0.4969(2) 0.00887(19) 0.73092(7) 0.0652(9) Uani 1 1 d . . . . .
N6 N 0.3240(2) 0.0552(2) 0.73038(7) 0.0697(9) Uani 1 1 d . . . . .
N5 N 0.3858(2) 0.0413(2) 0.73371(6) 0.0638(8) Uani 1 1 d . . . . .
N14 N 0.4320(2) -0.0396(2) 0.74535(7) 0.0712(9) Uani 1 1 d . . . . .
C11 C 0.5380(2) 0.3381(2) 0.74571(8) 0.0546(8) Uani 1 1 d . . . . .
N7 N 0.3040(2) -0.0794(2) 0.75650(8) 0.0794(11) Uani 1 1 d . . . . .
C10 C 0.5269(2) 0.2616(2) 0.70296(7) 0.0529(8) Uani 1 1 d . . . . .
C9 C 0.5402(2) 0.2382(2) 0.65310(8) 0.0586(9) Uani 1 1 d . . . . .
H9 H 0.5617 0.2895 0.6458 0.070 Uiso 1 1 calc R U . . .
N8 N 0.2432(2) -0.0628(2) 0.75552(8) 0.0825(12) Uani 1 1 d . . . . .
C7 C 0.4931(2) 0.1106(2) 0.65822(8) 0.0575(9) Uani 1 1 d . . . . .
C8 C 0.5242(2) 0.1730(2) 0.63879(8) 0.0587(9) Uani 1 1 d . . . . .
H8 H 0.5321 0.1696 0.6196 0.070 Uiso 1 1 calc R U . A -1
C6 C 0.4591(2) 0.0267(2) 0.65247(8) 0.0592(9) Uani 1 1 d . . . . .
C1 C 0.4056(2) -0.0292(2) 0.67054(9) 0.0654(10) Uani 1 1 d . . . . .
H1 H 0.3932 -0.0130 0.6874 0.078 Uiso 1 1 calc R U . . .
C25 C 0.6252(3) 0.0249(3) 0.72316(10) 0.0753(12) Uani 1 1 d . . . . .
C14 C 0.5923(3) 0.4863(3) 0.79407(9) 0.0688(11) Uani 1 1 d . . . . .
C30 C 0.3693(3) -0.0261(2) 0.74555(8) 0.0682(11) Uani 1 1 d . . . . .
C5 C 0.4781(2) 0.0024(3) 0.62837(9) 0.0649(10) Uani 1 1 d . . . . .
H5 H 0.5157 0.0397 0.6161 0.078 Uiso 1 1 calc R U . . .
C26 C 0.6369(3) 0.0490(3) 0.69568(11) 0.0774(12) Uani 1 1 d . . . . .
H26 H 0.5929 0.0371 0.6844 0.093 Uiso 1 1 calc R U . . .
C27 C 0.5480(3) -0.0150(3) 0.73580(9) 0.0731(12) Uani 1 1 d . . . . .
C3 C 0.3896(3) -0.1312(3) 0.64015(10) 0.0697(11) Uani 1 1 d . . . . .
H3 H 0.3663 -0.1853 0.6360 0.084 Uiso 1 1 calc R U . . .
C31 C 0.2586(2) 0.0006(3) 0.74187(9) 0.0726(12) Uani 1 1 d . . . . .
C20 C 0.7164(3) 0.6125(3) 0.79307(9) 0.0751(12) Uani 1 1 d . . . . .
H20 H 0.7357 0.5927 0.7791 0.090 Uiso 1 1 calc R U . . .
C15 C 0.6410(3) 0.5671(3) 0.80284(8) 0.0741(12) Uani 1 1 d . . . . .
C4 C 0.4418(3) -0.0771(3) 0.62207(10) 0.0726(11) Uani 1 1 d . . . . .
H4 H 0.4535 -0.0936 0.6052 0.087 Uiso 1 1 calc R U . . .
C21 C 0.7104(3) 0.0897(3) 0.68448(12) 0.0837(14) Uani 1 1 d . . . . .
H21 H 0.7173 0.1043 0.6655 0.100 Uiso 1 1 calc R U . . .
C2 C 0.3704(3) -0.1076(3) 0.66449(9) 0.0682(10) Uani 1 1 d . . . . .
H2 H 0.3334 -0.1452 0.6769 0.082 Uiso 1 1 calc R U . . .
C12 C 0.5124(3) 0.3582(3) 0.79431(9) 0.0813(13) Uani 1 1 d . . . . .
H12 H 0.4762 0.3060 0.7995 0.098 Uiso 1 1 calc R U . . .
C22 C 0.7750(3) 0.1091(3) 0.70132(15) 0.0925(17) Uani 1 1 d . . . . .
H22 H 0.8262 0.1395 0.6940 0.111 Uiso 1 1 calc R U . . .
C29 C 0.4430(4) -0.0933(3) 0.76012(11) 0.0883(15) Uani 1 1 d . . . . .
H29 H 0.4069 -0.1324 0.7723 0.106 Uiso 1 1 calc R U . . .
C13 C 0.5407(4) 0.4224(3) 0.81061(10) 0.0892(15) Uani 1 1 d . . . . .
H13 H 0.5282 0.4240 0.8295 0.107 Uiso 1 1 calc R U . . .
C23 C 0.7651(4) 0.0845(4) 0.72850(15) 0.0962(17) Uani 1 1 d . . . . .
H23 H 0.8093 0.0970 0.7397 0.115 Uiso 1 1 calc R U . . .
C16 C 0.6142(4) 0.5980(3) 0.82347(10) 0.0916(17) Uani 1 1 d . . . . .
H16 H 0.5624 0.5677 0.8303 0.110 Uiso 1 1 calc R U . . .
C28 C 0.5148(4) -0.0791(3) 0.75376(12) 0.0893(15) Uani 1 1 d . . . . .
H28 H 0.5388 -0.1073 0.7602 0.107 Uiso 1 1 calc R U . . .
C24 C 0.6912(4) 0.0419(3) 0.73942(12) 0.0905(15) Uani 1 1 d . . . . .
H24 H 0.6846 0.0238 0.7580 0.109 Uiso 1 1 calc R U . . .
C19 C 0.7642(4) 0.6876(3) 0.80370(11) 0.0953(18) Uani 1 1 d . . . . .
H19 H 0.8157 0.7189 0.7968 0.114 Uiso 1 1 calc R U . . .
C18 C 0.7373(6) 0.7163(4) 0.82399(12) 0.118(3) Uani 1 1 d . . . . .
H18 H 0.7703 0.7670 0.8313 0.142 Uiso 1 1 calc R U . . .
C17 C 0.6619(5) 0.6714(4) 0.83387(12) 0.114(2) Uani 1 1 d . . . . .
H17 H 0.6432 0.6914 0.8479 0.137 Uiso 1 1 calc R U . . .
O2 O 0.1144(4) -0.1578(5) 0.78852(18) 0.205(4) Uani 1 1 d . . . . .
O3 O 0.2198(6) -0.2199(5) 0.7890(2) 0.190(6) Uani 0.681(14) 1 d . . P B 1
O1 O 0.6667 0.3333 0.5840(3) 0.098(4) Uani 0.566(10) 3 d S T P C 2
O4 O 0.1495(7) 0.1355(7) 0.7689(3) 0.127(5) Uani 0.434(10) 1 d . . P C 1
O6 O 0.1316(12) 0.0606(11) 0.8191(4) 0.277(12) Uani 0.566(10) 1 d . . P C 2
O8 O 0.0838(7) -0.0783(10) 0.8285(3) 0.090(6) Uani 0.250(13) 1 d . . . D 1
O5 O 0.4239(15) -0.2424(15) 0.7969(4) 0.168(10) Uani 0.319(14) 1 d . . P B 2
O9 O 0.6667 0.3333 0.8031(5) 0.114(14) Uani 0.28(3) 3 d S T . . .
C32 C 0.096(2) 0.1107(15) 0.7850(5) 0.174(10) Uani 0.434(10) 1 d . . P C 1

loop_
_atom_site_aniso_label
_atom_site_aniso_U_11
_atom_site_aniso_U_22
_atom_site_aniso_U_33
_atom_site_aniso_U_23
_atom_site_aniso_U_13
_atom_site_aniso_U_12
Ni1 0.0566(4) 0.0535(4) 0.0522(5) 0.0009(3) -0.0033(3) 0.0228(3)
Cl1 0.0593(6) 0.1080(10) 0.0909(9) 0.0236(7) -0.0055(5) 0.0223(6)
N10 0.0520(16) 0.0565(17) 0.0504(16) 0.0009(13) -0.0032(12) 0.0238(14)
N4 0.0544(17) 0.0621(18) 0.0525(17) 0.0047(14) 0.0038(13) 0.0296(14)
N12 0.0522(16) 0.0554(17) 0.0545(17) 0.0003(13) -0.0058(13) 0.0235(14)
N11 0.0653(19) 0.0623(19) 0.0513(17) -0.0001(14) 0.0009(14) 0.0361(16)
N3 0.0543(16) 0.0576(18) 0.0519(16) 0.0026(13) 0.0013(13) 0.0267(14)
N1 0.0528(16) 0.0576(17) 0.0525(17) 0.0018(13) 0.0010(13) 0.0233(14)
N13 0.071(2) 0.0609(18) 0.0534(17) 0.0034(14) 0.0042(14) 0.0354(16)
N2 0.0584(17) 0.0612(19) 0.0558(18) 0.0039(14) 0.0048(14) 0.0283(15)
N9 0.077(2) 0.0543(18) 0.0566(19) -0.0040(14) -0.0024(16) 0.0273(17)
N6 0.0596(19) 0.074(2) 0.0589(19) 0.0069(16) -0.0068(15) 0.0206(17)
N5 0.0641(19) 0.0606(19) 0.0546(18) 0.0038(14) -0.0055(14) 0.0221(16)
N14 0.087(2) 0.0532(18) 0.067(2) 0.0039(15) -0.0039(18) 0.0302(18)
C11 0.0543(19) 0.057(2) 0.054(2) 0.0043(16) 0.0029(16) 0.0289(17)
N7 0.077(2) 0.071(2) 0.063(2) 0.0099(17) -0.0037(18) 0.0163(19)
C10 0.0459(18) 0.061(2) 0.052(2) -0.0002(16) -0.0010(15) 0.0270(16)
C9 0.058(2) 0.062(2) 0.054(2) 0.0075(17) -0.0006(16) 0.0284(18)
N8 0.075(2) 0.079(2) 0.062(2) 0.0117(19) -0.0075(18) 0.015(2)
C7 0.0516(19) 0.063(2) 0.056(2) -0.0022(17) -0.0029(15) 0.0270(17)
C8 0.056(2) 0.068(2) 0.0476(19) 0.0013(17) -0.0022(15) 0.0277(18)
C6 0.0511(19) 0.063(2) 0.062(2) -0.0015(17) -0.0089(16) 0.0274(17)
C1 0.065(2) 0.067(2) 0.059(2) -0.0038(18) -0.0052(18) 0.029(2)
C25 0.092(3) 0.067(3) 0.078(3) -0.011(2) -0.004(2) 0.048(2)
C14 0.089(3) 0.076(3) 0.053(2) -0.0012(19) 0.002(2) 0.050(2)
C30 0.072(3) 0.057(2) 0.053(2) 0.0013(17) -0.0069(18) 0.0148(19)
C5 0.062(2) 0.069(2) 0.061(2) -0.0053(18) -0.0049(18) 0.031(2)
C26 0.087(3) 0.073(3) 0.087(3) -0.008(2) 0.002(2) 0.052(3)
C27 0.095(3) 0.063(2) 0.069(3) -0.0065(19) -0.011(2) 0.044(2)
C3 0.068(2) 0.064(2) 0.079(3) -0.012(2) -0.013(2) 0.034(2)
C31 0.058(2) 0.077(3) 0.059(2) 0.007(2) -0.0046(18) 0.016(2)
C20 0.110(4) 0.062(2) 0.053(2) 0.0004(18) -0.009(2) 0.042(3)
C15 0.112(4) 0.066(2) 0.053(2) 0.0016(19) 0.000(2) 0.051(3)
C4 0.073(3) 0.080(3) 0.071(3) -0.010(2) -0.006(2) 0.043(2)
C21 0.092(3) 0.071(3) 0.100(4) -0.013(2) 0.007(3) 0.050(3)
C2 0.063(2) 0.062(2) 0.072(3) 0.0034(19) -0.0065(19) 0.0244(19)
C12 0.102(3) 0.076(3) 0.058(2) 0.012(2) 0.029(2) 0.038(3)
C22 0.084(3) 0.076(3) 0.132(5) -0.018(3) 0.002(3) 0.051(3)
C29 0.119(4) 0.062(3) 0.084(3) 0.017(2) 0.008(3) 0.045(3)
C13 0.125(4) 0.083(3) 0.055(2) 0.003(2) 0.024(3) 0.049(3)
C23 0.090(4) 0.099(4) 0.115(5) -0.021(3) -0.013(3) 0.059(3)
C16 0.153(5) 0.084(3) 0.058(2) 0.002(2) 0.015(3) 0.074(4)
C28 0.116(4) 0.072(3) 0.091(3) 0.004(3) 0.000(3) 0.055(3)
C24 0.108(4) 0.089(3) 0.093(4) -0.013(3) -0.016(3) 0.063(3)
C19 0.139(5) 0.060(3) 0.068(3) 0.003(2) -0.012(3) 0.035(3)
C18 0.206(8) 0.070(3) 0.071(3) -0.011(3) -0.002(4) 0.064(5)
C17 0.196(8) 0.085(4) 0.072(3) -0.005(3) 0.018(4) 0.078(5)
O2 0.127(5) 0.204(7) 0.236(8) 0.121(6) 0.053(5) 0.046(5)
O3 0.194(10) 0.126(7) 0.198(10) 0.112(7) 0.046(7) 0.041(6)
O1 0.092(5) 0.092(5) 0.109(8) 0.000 0.000 0.046(2)
O4 0.122(9) 0.116(8) 0.150(11) 0.000(7) 0.037(7) 0.067(7)
O6 0.36(2) 0.34(2) 0.310(19) 0.212(17) 0.208(17) 0.31(2)
O8 0.055(7) 0.121(13) 0.089(10) 0.044(8) 0.010(6) 0.040(7)
O5 0.22(2) 0.20(2) 0.127(13) 0.057(13) 0.030(13) 0.137(19)
O9 0.138(18) 0.138(18) 0.067(15) 0.000 0.000 0.069(9)
C32 0.25(3) 0.15(2) 0.128(17) -0.014(14) -0.001(18) 0.10(2)

loop_
_atom_type_symbol
_atom_type_description
_atom_type_scat_dispersion_real
_atom_type_scat_dispersion_imag
_atom_type_scat_source
C C 0.0181 0.0091 'International Tables Vol C Tables 4.2.6.8 and 6.1.1.4'
H H 0.0000 0.0000 'International Tables Vol C Tables 4.2.6.8 and 6.1.1.4'
Cl Cl 0.3639 0.7018 'International Tables Vol C Tables 4.2.6.8 and 6.1.1.4'
N N 0.0311 0.0180 'International Tables Vol C Tables 4.2.6.8 and 6.1.1.4'
Ni Ni -3.0029 0.5091 'International Tables Vol C Tables 4.2.6.8 and 6.1.1.4'
O O 0.0492 0.0322 'International Tables Vol C Tables 4.2.6.8 and 6.1.1.4'

loop_
_geom_angle_atom_site_label_1
_geom_angle_atom_site_label_2
_geom_angle_atom_site_label_3
_geom_angle
_geom_angle_site_symmetry_1
_geom_angle_site_symmetry_3
_geom_angle_publ_flag
N4 Ni1 N12 88.87(12) 2_655 . ?
N4 Ni1 N11 77.63(12) 2_655 2_655 ?
N4 Ni1 N9 96.16(14) 2_655 . ?
N12 Ni1 N11 163.54(13) . 2_655 ?
N12 Ni1 N9 108.97(13) . . ?
N1 Ni1 N4 86.97(13) . 2_655 ?
N1 Ni1 N12 77.42(12) . . ?
N1 Ni1 N11 92.33(13) . 2_655 ?
N1 Ni1 N9 172.87(13) . . ?
N1 Ni1 N5 100.08(14) . . ?
N9 Ni1 N11 82.12(13) . 2_655 ?
N5 Ni1 N4 170.81(13) . 2_655 ?
N5 Ni1 N12 98.37(12) . . ?
N5 Ni1 N11 96.07(12) . 2_655 ?
N5 Ni1 N9 76.18(15) . . ?
N12 N10 C10 119.4(3) . . ?
C9 N10 N12 110.8(3) . . ?
C9 N10 C10 129.7(3) . . ?
N3 N4 Ni1 126.5(2) . 3_665 ?
C11 N4 Ni1 116.8(3) . 3_665 ?
C11 N4 N3 116.5(3) . . ?
N10 N12 Ni1 107.0(2) . . ?
C7 N12 Ni1 142.3(3) . . ?
C7 N12 N10 105.8(3) . . ?
N13 N11 Ni1 108.9(2) . 3_665 ?
C14 N11 Ni1 142.9(3) . 3_665 ?
C14 N11 N13 105.2(3) . . ?
C10 N3 N4 113.7(3) . . ?
N2 N1 Ni1 124.1(2) . . ?
C10 N1 Ni1 113.5(2) . . ?
C10 N1 N2 116.1(3) . . ?
N11 N13 C11 119.5(3) . . ?
C12 N13 N11 111.8(3) . . ?
C12 N13 C11 128.6(4) . . ?
C11 N2 N1 114.0(3) . . ?
N14 N9 Ni1 108.5(3) . . ?
C27 N9 Ni1 136.6(3) . . ?
C27 N9 N14 106.1(4) . . ?
C31 N6 N5 112.8(4) . . ?
N6 N5 Ni1 126.4(3) . . ?
C30 N5 Ni1 116.7(3) . . ?
C30 N5 N6 116.6(3) . . ?
N9 N14 C30 119.3(3) . . ?
N9 N14 C29 110.7(4) . . ?
C29 N14 C30 129.8(4) . . ?
N4 C11 N13 114.6(3) . . ?
N2 C11 N4 129.9(4) . . ?
N2 C11 N13 115.5(3) . . ?
C30 N7 N8 114.8(4) . . ?
N3 C10 N10 116.7(3) . . ?
N3 C10 N1 129.8(3) . . ?
N1 C10 N10 113.6(3) . . ?
N10 C9 H9 126.4 . . ?
C8 C9 N10 107.1(3) . . ?
C8 C9 H9 126.4 . . ?
C31 N8 N7 115.2(4) . . ?
N12 C7 C8 109.8(3) . . ?
N12 C7 C6 122.4(4) . . ?
C8 C7 C6 127.5(4) . . ?
C9 C8 C7 106.4(3) . . ?
C9 C8 H8 126.8 . . ?
C7 C8 H8 126.8 . . ?
C1 C6 C7 120.9(4) . . ?
C5 C6 C7 120.1(4) . . ?
C5 C6 C1 118.9(4) . . ?
C6 C1 H1 119.4 . . ?
C2 C1 C6 121.1(4) . . ?
C2 C1 H1 119.4 . . ?
C26 C25 C27 122.4(4) . . ?
C26 C25 C24 118.3(5) . . ?
C24 C25 C27 119.3(5) . . ?
N11 C14 C15 123.1(4) . . ?
N11 C14 C13 109.7(4) . . ?
C13 C14 C15 127.1(4) . . ?
N5 C30 N14 113.1(4) . . ?
N7 C30 N5 129.2(5) . . ?
N7 C30 N14 117.8(4) . . ?
C6 C5 H5 120.0 . . ?
C6 C5 C4 120.0(4) . . ?
C4 C5 H5 120.0 . . ?
C25 C26 H26 119.2 . . ?
C21 C26 C25 121.5(5) . . ?
C21 C26 H26 119.2 . . ?
N9 C27 C25 120.5(4) . . ?
N9 C27 C28 109.5(5) . . ?
C28 C27 C25 129.9(5) . . ?
C4 C3 H3 119.8 . . ?
C4 C3 C2 120.3(4) . . ?
C2 C3 H3 119.8 . . ?
N6 C31 Cl1 114.4(4) . . ?
N8 C31 Cl1 114.6(3) . . ?
N8 C31 N6 131.1(5) . . ?
C15 C20 H20 120.0 . . ?
C15 C20 C19 120.0(5) . . ?
C19 C20 H20 120.0 . . ?
C20 C15 C14 121.3(4) . . ?
C20 C15 C16 118.6(5) . . ?
C16 C15 C14 119.8(5) . . ?
C5 C4 H4 119.9 . . ?
C3 C4 C5 120.2(4) . . ?
C3 C4 H4 119.9 . . ?
C26 C21 H21 120.4 . . ?
C26 C21 C22 119.1(6) . . ?
C22 C21 H21 120.4 . . ?
C1 C2 C3 119.4(4) . . ?
C1 C2 H2 120.3 . . ?
C3 C2 H2 120.3 . . ?
N13 C12 H12 126.6 . . ?
N13 C12 C13 106.7(4) . . ?
C13 C12 H12 126.6 . . ?
C21 C22 H22 119.7 . . ?
C23 C22 C21 120.6(6) . . ?
C23 C22 H22 119.7 . . ?
N14 C29 H29 127.0 . . ?
C28 C29 N14 106.1(5) . . ?
C28 C29 H29 127.0 . . ?
C14 C13 H13 126.7 . . ?
C12 C13 C14 106.6(4) . . ?
C12 C13 H13 126.7 . . ?
C22 C23 H23 120.0 . . ?
C24 C23 C22 120.1(6) . . ?
C24 C23 H23 120.0 . . ?
C15 C16 H16 119.6 . . ?
C17 C16 C15 120.7(6) . . ?
C17 C16 H16 119.6 . . ?
C27 C28 H28 126.2 . . ?
C29 C28 C27 107.6(5) . . ?
C29 C28 H28 126.2 . . ?
C25 C24 H24 119.9 . . ?
C23 C24 C25 120.3(6) . . ?
C23 C24 H24 119.9 . . ?
C20 C19 H19 119.8 . . ?
C18 C19 C20 120.5(7) . . ?
C18 C19 H19 119.8 . . ?
C19 C18 H18 120.0 . . ?
C19 C18 C17 120.0(6) . . ?
C17 C18 H18 120.0 . . ?
C16 C17 C18 120.2(5) . . ?
C16 C17 H17 119.9 . . ?
C18 C17 H17 119.9 . . ?

loop_
_geom_bond_atom_site_label_1
_geom_bond_atom_site_label_2
_geom_bond_distance
_geom_bond_site_symmetry_2
_geom_bond_publ_flag
Ni1 N4 2.069(3) 2_655 ?
Ni1 N12 2.127(3) . ?
Ni1 N11 2.152(3) 2_655 ?
Ni1 N1 2.028(3) . ?
Ni1 N9 2.140(3) . ?
Ni1 N5 2.043(3) . ?
Cl1 C31 1.727(5) . ?
N10 N12 1.374(4) . ?
N10 C10 1.387(5) . ?
N10 C9 1.367(5) . ?
N4 Ni1 2.069(3) 3_665 ?
N4 N3 1.384(4) . ?
N4 C11 1.324(5) . ?
N12 C7 1.331(5) . ?
N11 Ni1 2.153(3) 3_665 ?
N11 N13 1.367(5) . ?
N11 C14 1.333(5) . ?
N3 C10 1.316(5) . ?
N1 N2 1.379(4) . ?
N1 C10 1.340(5) . ?
N13 C11 1.402(5) . ?
N13 C12 1.346(5) . ?
N2 C11 1.318(5) . ?
N9 N14 1.350(5) . ?
N9 C27 1.333(6) . ?
N6 N5 1.391(5) . ?
N6 C31 1.323(5) . ?
N5 C30 1.333(5) . ?
N14 C30 1.394(6) . ?
N14 C29 1.384(6) . ?
N7 N8 1.396(6) . ?
N7 C30 1.302(6) . ?
C9 H9 0.9500 . ?
C9 C8 1.353(6) . ?
N8 C31 1.311(6) . ?
C7 C8 1.423(6) . ?
C7 C6 1.472(6) . ?
C8 H8 0.9500 . ?
C6 C1 1.391(6) . ?
C6 C5 1.381(6) . ?
C1 H1 0.9500 . ?
C1 C2 1.377(6) . ?
C25 C26 1.391(7) . ?
C25 C27 1.456(7) . ?
C25 C24 1.412(7) . ?
C14 C15 1.455(7) . ?
C14 C13 1.410(7) . ?
C5 H5 0.9500 . ?
C5 C4 1.396(6) . ?
C26 H26 0.9500 . ?
C26 C21 1.373(7) . ?
C27 C28 1.399(7) . ?
C3 H3 0.9500 . ?
C3 C4 1.368(7) . ?
C3 C2 1.386(6) . ?
C20 H20 0.9500 . ?
C20 C15 1.383(8) . ?
C20 C19 1.401(7) . ?
C15 C16 1.405(7) . ?
C4 H4 0.9500 . ?
C21 H21 0.9500 . ?
C21 C22 1.396(8) . ?
C2 H2 0.9500 . ?
C12 H12 0.9500 . ?
C12 C13 1.354(7) . ?
C22 H22 0.9500 . ?
C22 C23 1.380(9) . ?
C29 H29 0.9500 . ?
C29 C28 1.337(8) . ?
C13 H13 0.9500 . ?
C23 H23 0.9500 . ?
C23 C24 1.375(9) . ?
C16 H16 0.9500 . ?
C16 C17 1.371(9) . ?
C28 H28 0.9500 . ?
C24 H24 0.9500 . ?
C19 H19 0.9500 . ?
C19 C18 1.367(9) . ?
C18 H18 0.9500 . ?
C18 C17 1.383(11) . ?
C17 H17 0.9500 . ?
O4 C32 1.20(3) . ?

loop_
_geom_torsion_atom_site_label_1
_geom_torsion_atom_site_label_2
_geom_torsion_atom_site_label_3
_geom_torsion_atom_site_label_4
_geom_torsion
_geom_torsion_site_symmetry_1
_geom_torsion_site_symmetry_2
_geom_torsion_site_symmetry_3
_geom_torsion_site_symmetry_4
_geom_torsion_publ_flag
Ni1 N4 N3 C10 176.0(2) 3_665 . . . ?
Ni1 N4 C11 N13 4.0(4) 3_665 . . . ?
Ni1 N4 C11 N2 -175.9(3) 3_665 . . . ?
Ni1 N12 C7 C8 -148.5(3) . . . . ?
Ni1 N12 C7 C6 37.1(6) . . . . ?
Ni1 N11 N13 C11 18.6(4) 3_665 . . . ?
Ni1 N11 N13 C12 -163.7(3) 3_665 . . . ?
Ni1 N11 C14 C15 -28.5(8) 3_665 . . . ?
Ni1 N11 C14 C13 154.8(4) 3_665 . . . ?
Ni1 N1 N2 C11 151.1(3) . . . . ?
Ni1 N1 C10 N10 25.9(4) . . . . ?
Ni1 N1 C10 N3 -153.2(3) . . . . ?
Ni1 N9 N14 C30 23.0(4) . . . . ?
Ni1 N9 N14 C29 -151.6(3) . . . . ?
Ni1 N9 C27 C25 -38.5(6) . . . . ?
Ni1 N9 C27 C28 141.2(4) . . . . ?
Ni1 N5 C30 N14 -13.0(4) . . . . ?
Ni1 N5 C30 N7 168.0(4) . . . . ?
N10 N12 C7 C8 1.5(4) . . . . ?
N10 N12 C7 C6 -172.9(3) . . . . ?
N10 C9 C8 C7 -0.1(4) . . . . ?
N4 N3 C10 N10 179.3(3) . . . . ?
N4 N3 C10 N1 -1.6(5) . . . . ?
N12 N10 C10 N3 174.6(3) . . . . ?
N12 N10 C10 N1 -4.7(4) . . . . ?
N12 N10 C9 C8 1.1(4) . . . . ?
N12 C7 C8 C9 -0.9(4) . . . . ?
N12 C7 C6 C1 18.1(6) . . . . ?
N12 C7 C6 C5 -164.3(4) . . . . ?
N11 N13 C11 N4 -15.9(5) . . . . ?
N11 N13 C11 N2 164.0(3) . . . . ?
N11 N13 C12 C13 -0.8(6) . . . . ?
N11 C14 C15 C20 -35.8(7) . . . . ?
N11 C14 C15 C16 150.0(5) . . . . ?
N11 C14 C13 C12 0.9(6) . . . . ?
N3 N4 C11 N13 178.5(3) . . . . ?
N3 N4 C11 N2 -1.4(6) . . . . ?
N1 N2 C11 N4 -0.3(6) . . . . ?
N1 N2 C11 N13 179.8(3) . . . . ?
N13 N11 C14 C15 175.3(4) . . . . ?
N13 N11 C14 C13 -1.4(5) . . . . ?
N13 C12 C13 C14 -0.1(6) . . . . ?
N2 N1 C10 N10 179.2(3) . . . . ?
N2 N1 C10 N3 0.0(5) . . . . ?
N9 N14 C30 N5 -8.0(5) . . . . ?
N9 N14 C30 N7 171.1(4) . . . . ?
N9 N14 C29 C28 -2.3(6) . . . . ?
N9 C27 C28 C29 -0.9(6) . . . . ?
N6 N5 C30 N14 173.3(3) . . . . ?
N6 N5 C30 N7 -5.7(6) . . . . ?
N5 N6 C31 Cl1 179.0(3) . . . . ?
N5 N6 C31 N8 0.0(7) . . . . ?
N14 N9 C27 C25 179.8(4) . . . . ?
N14 N9 C27 C28 -0.5(5) . . . . ?
N14 C29 C28 C27 1.9(6) . . . . ?
C11 N4 N3 C10 2.1(4) . . . . ?
C11 N13 C12 C13 176.6(4) . . . . ?
N7 N8 C31 Cl1 175.5(3) . . . . ?
N7 N8 C31 N6 -5.5(7) . . . . ?
C10 N10 N12 Ni1 -17.1(4) . . . . ?
C10 N10 N12 C7 -178.5(3) . . . . ?
C10 N10 C9 C8 177.5(3) . . . . ?
C10 N1 N2 C11 1.0(5) . . . . ?
C9 N10 N12 Ni1 159.8(2) . . . . ?
C9 N10 N12 C7 -1.6(4) . . . . ?
C9 N10 C10 N3 -1.5(5) . . . . ?
C9 N10 C10 N1 179.2(3) . . . . ?
N8 N7 C30 N5 0.1(6) . . . . ?
N8 N7 C30 N14 -178.8(3) . . . . ?
C7 C6 C1 C2 176.3(4) . . . . ?
C7 C6 C5 C4 -175.7(4) . . . . ?
C8 C7 C6 C1 -155.3(4) . . . . ?
C8 C7 C6 C5 22.4(6) . . . . ?
C6 C7 C8 C9 173.2(4) . . . . ?
C6 C1 C2 C3 1.0(6) . . . . ?
C6 C5 C4 C3 -2.3(6) . . . . ?
C1 C6 C5 C4 2.0(6) . . . . ?
C25 C26 C21 C22 -1.9(7) . . . . ?
C25 C27 C28 C29 178.7(5) . . . . ?
C14 N11 N13 C11 -176.3(3) . . . . ?
C14 N11 N13 C12 1.4(5) . . . . ?
C14 C15 C16 C17 173.8(5) . . . . ?
C30 N14 C29 C28 -176.2(4) . . . . ?
C30 N7 N8 C31 5.1(6) . . . . ?
C5 C6 C1 C2 -1.4(6) . . . . ?
C26 C25 C27 N9 -42.4(6) . . . . ?
C26 C25 C27 C28 138.0(5) . . . . ?
C26 C25 C24 C23 3.1(7) . . . . ?
C26 C21 C22 C23 3.3(7) . . . . ?
C27 N9 N14 C30 176.3(4) . . . . ?
C27 N9 N14 C29 1.7(5) . . . . ?
C27 C25 C26 C21 177.1(4) . . . . ?
C27 C25 C24 C23 -175.3(5) . . . . ?
C31 N6 N5 Ni1 -167.7(3) . . . . ?
C31 N6 N5 C30 5.3(5) . . . . ?
C20 C15 C16 C17 -0.6(8) . . . . ?
C20 C19 C18 C17 -0.9(9) . . . . ?
C15 C14 C13 C12 -175.6(5) . . . . ?
C15 C20 C19 C18 0.8(8) . . . . ?
C15 C16 C17 C18 0.5(10) . . . . ?
C4 C3 C2 C1 -1.2(6) . . . . ?
C21 C22 C23 C24 -1.4(8) . . . . ?
C2 C3 C4 C5 1.9(7) . . . . ?
C12 N13 C11 N4 166.8(4) . . . . ?
C12 N13 C11 N2 -13.3(6) . . . . ?
C22 C23 C24 C25 -1.8(8) . . . . ?
C29 N14 C30 N5 165.4(4) . . . . ?
C29 N14 C30 N7 -15.5(7) . . . . ?
C13 C14 C15 C20 140.3(5) . . . . ?
C13 C14 C15 C16 -33.9(8) . . . . ?
C24 C25 C26 C21 -1.2(7) . . . . ?
C24 C25 C27 N9 135.9(5) . . . . ?
C24 C25 C27 C28 -43.7(7) . . . . ?
C19 C20 C15 C14 -174.4(4) . . . . ?
C19 C20 C15 C16 -0.1(7) . . . . ?
C19 C18 C17 C16 0.3(10) . . . . ?
